data_7229434
loop_
_publ_author_name
'Goswami, Soumyabrata'
'Tripuramallu, Bharat Kumar'
'Goldberg, Israel'

_publ_section_title
;
 New meso-substituted trans-A2B2 porphyrins: Synthesis and structure of
 their metal-mediated supramolecular assemblies&#x2020;
;
_journal_name_full CrystEngComm
_journal_paper_doi 10.1039/C7CE01642E
_journal_year 2017
_chemical_formula_moiety 'C50 H34 N8 O9 Zn3'
_chemical_formula_sum 'C50 H34 N8 O9 Zn3'
_chemical_formula_weight 1086.96
_chemical_properties_physical Air-sensitive,Moisture-sensitive
_space_group_crystal_system monoclinic
_space_group_IT_number 15
_space_group_name_Hall '-C 2yc'
_space_group_name_H-M_alt 'C 1 2/c 1'
_symmetry_space_group_name_Hall '-C 2yc'
_symmetry_space_group_name_H-M 'C 1 2/c 1'
_atom_sites_solution_hydrogens geom
_atom_sites_solution_primary direct
_atom_sites_solution_secondary difmap
_audit_creation_method SHELXL-2014/7
_audit_update_record
;
2017-09-11 deposited with the CCDC.
2017-10-30 downloaded from the CCDC.
;
_cell_angle_alpha 90
_cell_angle_beta 101.522(2)
_cell_angle_gamma 90
_cell_formula_units_Z 4
_cell_length_a 26.3576(17)
_cell_length_b 10.1239(6)
_cell_length_c 27.0731(17)
_cell_measurement_reflns_used 4677
_cell_measurement_temperature 110(2)
_cell_measurement_theta_max 25.1
_cell_measurement_theta_min 1.58
_cell_volume 7078.7(8)
_computing_cell_refinement 'Saint, Bruker-AXS'
_computing_data_collection 'Apex2, Bruker-AXS'
_computing_data_reduction 'Saint, Bruker-AXS'
_computing_structure_refinement 'SHELXL-2014/7 (Sheldrick, 2015)'
_computing_structure_solution 'SHELXT-2014 (Sheldrick, 2015)'
_diffrn_ambient_temperature 110(2)
_diffrn_detector_area_resol_mean 1.75
_diffrn_measured_fraction_theta_full 0.993
_diffrn_measured_fraction_theta_max 0.993
_diffrn_measurement_device_type 'ApexDuo, Bruker-AXS'
_diffrn_measurement_method '1 deg. \f and \w scans'
_diffrn_radiation_type MoK\a
_diffrn_radiation_wavelength 0.71073
_diffrn_reflns_av_R_equivalents 0.0431
_diffrn_reflns_av_unetI/netI 0.0508
_diffrn_reflns_Laue_measured_fraction_full 0.993
_diffrn_reflns_Laue_measured_fraction_max 0.993
_diffrn_reflns_limit_h_max 31
_diffrn_reflns_limit_h_min -30
_diffrn_reflns_limit_k_max 8
_diffrn_reflns_limit_k_min -12
_diffrn_reflns_limit_l_max 32
_diffrn_reflns_limit_l_min -30
_diffrn_reflns_number 25125
_diffrn_reflns_point_group_measured_fraction_full 0.993
_diffrn_reflns_point_group_measured_fraction_max 0.993
_diffrn_reflns_theta_full 25.112
_diffrn_reflns_theta_max 25.112
_diffrn_reflns_theta_min 1.577
_diffrn_source 'ImuS micro-focus'
_exptl_absorpt_coefficient_mu 1.052
_exptl_absorpt_correction_T_max 0.867
_exptl_absorpt_correction_T_min 0.772
_exptl_absorpt_correction_type multi-scan
_exptl_absorpt_process_details 'Sadabs, Bruker-AXS'
_exptl_crystal_colour red
_exptl_crystal_density_diffrn 1.020
_exptl_crystal_description plate
_exptl_crystal_F_000 2208
_exptl_crystal_size_max 0.260
_exptl_crystal_size_mid 0.220
_exptl_crystal_size_min 0.140
_refine_diff_density_max 1.339
_refine_diff_density_min -0.578
_refine_diff_density_rms 0.124
_refine_ls_extinction_method none
_refine_ls_goodness_of_fit_ref 1.102
_refine_ls_hydrogen_treatment constr
_refine_ls_matrix_type full
_refine_ls_number_parameters 329
_refine_ls_number_reflns 6260
_refine_ls_number_restraints 0
_refine_ls_restrained_S_all 1.102
_refine_ls_R_factor_all 0.1014
_refine_ls_R_factor_gt 0.0776
_refine_ls_shift/su_max 0.006
_refine_ls_shift/su_mean 0.000
_refine_ls_structure_factor_coef Fsqd
_refine_ls_weighting_details 'w=1/[\s^2^(Fo^2^)+(0.0845P)^2^+82.9406P] where P=(Fo^2^+2Fc^2^)/3'
_refine_ls_weighting_scheme calc
_refine_ls_wR_factor_gt 0.2064
_refine_ls_wR_factor_ref 0.2205
_reflns_Friedel_coverage 0.000
_reflns_number_gt 4677
_reflns_number_total 6260
_reflns_threshold_expression 'I > 2\s(I)'
_cod_data_source_file c7ce01642e2.cif
_cod_data_source_block gs42_sq
_cod_original_cell_volume 7078.6(8)
_cod_database_code 7229434
_shelx_shelxl_version_number 2014/7
_shelx_space_group_comment
;
The symmetry employed for this shelxl refinement is uniquely defined
by the following loop, which should always be used as a source of
symmetry information in preference to the above space-group names.
They are only intended as comments.
;
_shelx_estimated_absorpt_t_min 0.771
_shelx_estimated_absorpt_t_max 0.867
_platon_squeeze_void_probe_radius 1.20

loop_
_space_group_symop_operation_xyz
'x, y, z'
'-x, y, -z+1/2'
'x+1/2, y+1/2, z'
'-x+1/2, y+1/2, -z+1/2'
'-x, -y, -z'
'x, -y, z-1/2'
'-x+1/2, -y+1/2, -z'
'x+1/2, -y+1/2, z-1/2'

loop_
_atom_site_label
_atom_site_type_symbol
_atom_site_fract_x
_atom_site_fract_y
_atom_site_fract_z
_atom_site_U_iso_or_equiv
_atom_site_adp_type
_atom_site_occupancy
_atom_site_site_symmetry_order
_atom_site_calc_flag
_atom_site_refinement_flags_posn
_atom_site_refinement_flags_adp
_atom_site_refinement_flags_occupancy
Zn1 Zn 0.33418(3) 0.96089(7) 0.48506(3) 0.0282(2) Uani 1 1 d . . .
Zn2 Zn 0.5000 0.50683(17) 0.2500 0.0215(3) Uani 0.74 2 d S T P
Zn2' Zn 0.5000 0.4244(5) 0.2500 0.0199(8) Uani 0.26 2 d S T P
O1 O 0.5000 0.7152(10) 0.2500 0.061(3) Uani 0.74 2 d S T P
O1' O 0.5000 0.186(3) 0.2500 0.054(8) Uani 0.26 2 d S T P
O2 O 0.36720(16) 0.8028(4) 0.46176(16) 0.0300(10) Uani 1 1 d . . .
O3 O 0.37511(17) 0.0989(4) 0.45753(18) 0.0383(11) Uani 1 1 d . . .
O4 O 0.32199(19) 0.6822(5) 0.50611(19) 0.0446(12) Uani 1 1 d . . .
O5 O 0.32733(17) 0.2045(4) 0.50365(18) 0.0376(11) Uani 1 1 d . . .
N1 N 0.52372(18) 0.4697(5) 0.32634(18) 0.0279(11) Uani 1 1 d . . .
N2 N 0.23614(18) 0.4645(5) 0.06390(17) 0.0240(11) Uani 1 1 d . . .
N3 N 0.42449(18) 0.4711(5) 0.25788(18) 0.0279(11) Uani 1 1 d . . .
C1 C 0.3572(2) 0.4492(5) 0.4723(2) 0.0217(12) Uani 1 1 d . . .
H1 H 0.3380 0.4459 0.4985 0.026 Uiso 1 1 calc R U .
C2 C 0.3692(2) 0.5698(6) 0.4541(2) 0.0235(13) Uani 1 1 d . . .
C3 C 0.3725(2) 0.3334(5) 0.4529(2) 0.0250(13) Uani 1 1 d . . .
C4 C 0.3510(2) 0.6947(5) 0.4757(2) 0.0251(13) Uani 1 1 d . . .
C5 C 0.3971(2) 0.5736(6) 0.4149(2) 0.0240(13) Uani 1 1 d . . .
H5 H 0.4060 0.6564 0.4025 0.029 Uiso 1 1 calc R U .
C6 C 0.5736(2) 0.4645(6) 0.3527(2) 0.0286(13) Uani 1 1 d . . .
C7 C 0.2498(2) 0.3666(6) 0.0972(2) 0.0309(14) Uani 1 1 d . . .
H7 H 0.2263 0.2954 0.0971 0.037 Uiso 1 1 calc R U .
C8 C 0.3310(2) 0.4694(6) 0.1327(2) 0.0285(14) Uani 1 1 d . . .
C9 C 0.4930(2) 0.4586(6) 0.3613(2) 0.0279(13) Uani 1 1 d . . .
C10 C 0.4115(2) 0.4584(6) 0.3943(2) 0.0241(12) Uani 1 1 d . . .
C11 C 0.3819(2) 0.4685(6) 0.1686(2) 0.0302(14) Uani 1 1 d . . .
C12 C 0.3996(2) 0.3377(6) 0.4137(2) 0.0266(13) Uani 1 1 d . . .
H12 H 0.4101 0.2579 0.4002 0.032 Uiso 1 1 calc R U .
C13 C 0.5244(2) 0.4429(7) 0.4107(2) 0.0348(15) Uani 1 1 d . . .
H13 H 0.5124 0.4316 0.4412 0.042 Uiso 1 1 calc R U .
C14 C 0.2958(2) 0.3632(6) 0.1314(2) 0.0323(14) Uani 1 1 d . . .
H14 H 0.3039 0.2907 0.1539 0.039 Uiso 1 1 calc R U .
C15 C 0.4067(2) 0.4693(6) 0.3023(2) 0.0311(14) Uani 1 1 d . . .
C16 C 0.2692(2) 0.5652(6) 0.0651(2) 0.0273(14) Uani 1 1 d . . .
H16 H 0.2598 0.6359 0.0420 0.033 Uiso 1 1 calc R U .
C17 C 0.4385(2) 0.4639(6) 0.3506(2) 0.0261(13) Uani 1 1 d . . .
C18 C 0.3809(2) 0.4719(7) 0.2203(2) 0.0330(15) Uani 1 1 d . . .
C19 C 0.5747(2) 0.4473(7) 0.4055(2) 0.0359(16) Uani 1 1 d . . .
H19 H 0.6045 0.4404 0.4316 0.043 Uiso 1 1 calc R U .
C20 C 0.3573(2) 0.2047(6) 0.4732(2) 0.0324(15) Uani 1 1 d . . .
C21 C 0.3516(2) 0.4751(7) 0.2924(2) 0.0376(16) Uani 1 1 d . . .
H21 H 0.3303 0.4769 0.3168 0.045 Uiso 1 1 calc R U .
C22 C 0.3163(2) 0.5714(6) 0.0985(2) 0.0265(13) Uani 1 1 d . . .
H22 H 0.3386 0.6451 0.0980 0.032 Uiso 1 1 calc R U .
C23 C 0.3353(2) 0.4775(7) 0.2418(3) 0.0402(17) Uani 1 1 d . . .
H23 H 0.3005 0.4820 0.2239 0.048 Uiso 1 1 calc R U .
N5 N 0.3291(3) 0.9307(7) 0.5571(2) 0.0556(18) Uani 1 1 d . . .
C24 C 0.2833(3) 0.9880(9) 0.5707(3) 0.061(2) Uani 1 1 d . . .
H24A H 0.2799 0.9555 0.6040 0.091 Uiso 1 1 calc R U .
H24B H 0.2526 0.9627 0.5457 0.091 Uiso 1 1 calc R U .
H24C H 0.2865 1.0845 0.5717 0.091 Uiso 1 1 calc R U .
C25 C 0.3776(4) 0.9643(15) 0.5920(4) 0.118(5) Uani 1 1 d . . .
H25A H 0.3757 1.0553 0.6039 0.177 Uiso 1 1 calc R U .
H25B H 0.4067 0.9562 0.5746 0.177 Uiso 1 1 calc R U .
H25C H 0.3828 0.9038 0.6209 0.177 Uiso 1 1 calc R U .

loop_
_atom_site_aniso_label
_atom_site_aniso_U_11
_atom_site_aniso_U_22
_atom_site_aniso_U_33
_atom_site_aniso_U_23
_atom_site_aniso_U_13
_atom_site_aniso_U_12
Zn1 0.0225(4) 0.0265(4) 0.0373(4) 0.0027(3) 0.0099(3) -0.0008(3)
Zn2 0.0198(7) 0.0222(8) 0.0243(8) 0.000 0.0085(5) 0.000
Zn2' 0.022(2) 0.028(2) 0.0103(18) 0.000 0.0047(14) 0.000
O1 0.087(8) 0.044(6) 0.051(6) 0.000 0.013(6) 0.000
O1' 0.067(19) 0.08(2) 0.019(13) 0.000 0.010(13) 0.000
O2 0.030(2) 0.021(2) 0.041(3) 0.0033(18) 0.013(2) 0.0002(18)
O3 0.038(3) 0.025(2) 0.055(3) 0.003(2) 0.017(2) 0.000(2)
O4 0.052(3) 0.036(3) 0.057(3) 0.000(2) 0.037(3) 0.002(2)
O5 0.036(3) 0.030(2) 0.052(3) 0.006(2) 0.024(2) -0.007(2)
N1 0.019(2) 0.042(3) 0.025(3) -0.002(2) 0.008(2) -0.004(2)
N2 0.022(2) 0.029(3) 0.023(3) 0.001(2) 0.009(2) 0.002(2)
N3 0.021(3) 0.041(3) 0.023(3) 0.002(2) 0.007(2) 0.002(2)
C1 0.019(3) 0.018(3) 0.029(3) 0.001(2) 0.006(2) -0.006(2)
C2 0.015(3) 0.029(3) 0.025(3) 0.001(2) 0.002(2) 0.000(2)
C3 0.022(3) 0.020(3) 0.034(3) 0.000(3) 0.007(3) -0.006(2)
C4 0.021(3) 0.017(3) 0.038(4) 0.001(3) 0.006(3) 0.002(2)
C5 0.023(3) 0.022(3) 0.028(3) 0.005(2) 0.005(2) -0.004(2)
C6 0.024(3) 0.037(3) 0.026(3) 0.002(3) 0.007(3) 0.000(3)
C7 0.025(3) 0.030(3) 0.040(4) -0.002(3) 0.010(3) -0.005(3)
C8 0.026(3) 0.041(4) 0.022(3) -0.001(3) 0.012(2) 0.008(3)
C9 0.026(3) 0.036(3) 0.024(3) -0.002(3) 0.010(3) -0.002(3)
C10 0.018(3) 0.033(3) 0.022(3) 0.003(3) 0.004(2) 0.003(2)
C11 0.025(3) 0.043(4) 0.023(3) -0.001(3) 0.007(3) -0.001(3)
C12 0.026(3) 0.027(3) 0.028(3) -0.004(3) 0.009(3) -0.002(3)
C13 0.028(3) 0.055(4) 0.022(3) 0.004(3) 0.007(3) -0.001(3)
C14 0.025(3) 0.037(4) 0.035(4) 0.003(3) 0.006(3) -0.001(3)
C15 0.028(3) 0.042(4) 0.026(3) -0.002(3) 0.011(3) -0.002(3)
C16 0.025(3) 0.028(3) 0.034(3) 0.004(3) 0.016(3) 0.006(3)
C17 0.023(3) 0.031(3) 0.026(3) -0.002(3) 0.008(2) 0.001(3)
C18 0.025(3) 0.045(4) 0.030(3) -0.001(3) 0.009(3) 0.002(3)
C19 0.025(3) 0.059(4) 0.024(3) 0.002(3) 0.005(3) -0.001(3)
C20 0.025(3) 0.032(4) 0.038(4) 0.002(3) -0.001(3) -0.001(3)
C21 0.021(3) 0.064(5) 0.032(4) -0.005(3) 0.013(3) -0.004(3)
C22 0.025(3) 0.024(3) 0.033(3) -0.003(3) 0.011(3) -0.006(2)
C23 0.021(3) 0.066(5) 0.037(4) 0.004(3) 0.011(3) 0.003(3)
N5 0.070(5) 0.065(4) 0.035(3) 0.000(3) 0.017(3) 0.011(4)
C24 0.053(5) 0.076(6) 0.060(5) 0.020(4) 0.026(4) 0.003(4)
C25 0.063(7) 0.195(15) 0.079(8) -0.010(9) -0.026(6) 0.016(8)

loop_
_atom_type_symbol
_atom_type_description
_atom_type_scat_dispersion_real
_atom_type_scat_dispersion_imag
_atom_type_scat_source
C C 0.0033 0.0016 'International Tables Vol C Tables 4.2.6.8 and 6.1.1.4'
H H 0.0000 0.0000 'International Tables Vol C Tables 4.2.6.8 and 6.1.1.4'
N N 0.0061 0.0033 'International Tables Vol C Tables 4.2.6.8 and 6.1.1.4'
O O 0.0106 0.0060 'International Tables Vol C Tables 4.2.6.8 and 6.1.1.4'
Zn Zn 0.2839 1.4301 'International Tables Vol C Tables 4.2.6.8 and 6.1.1.4'

loop_
_geom_angle_atom_site_label_1
_geom_angle_atom_site_label_2
_geom_angle_atom_site_label_3
_geom_angle
_geom_angle_site_symmetry_1
_geom_angle_site_symmetry_3
O2 Zn1 O3 98.15(17) . 1_565
O2 Zn1 N5 107.8(2) . .
O3 Zn1 N5 128.0(3) 1_565 .
O2 Zn1 N2 101.89(18) . 4
O3 Zn1 N2 103.40(19) 1_565 4
N5 Zn1 N2 113.8(2) . 4
O2 Zn1 C20 127.10(19) . 1_565
O3 Zn1 C20 29.00(19) 1_565 1_565
N5 Zn1 C20 109.3(3) . 1_565
N2 Zn1 C20 96.18(19) 4 1_565
Zn2' Zn2 N1 79.53(15) . .
Zn2' Zn2 N1 79.53(15) . 2_655
N1 Zn2 N1 159.1(3) . 2_655
Zn2' Zn2 N3 79.97(15) . .
N1 Zn2 N3 88.30(18) . .
N1 Zn2 N3 88.08(19) 2_655 .
Zn2' Zn2 N3 79.98(15) . 2_655
N1 Zn2 N3 88.07(19) . 2_655
N1 Zn2 N3 88.30(18) 2_655 2_655
N3 Zn2 N3 159.9(3) . 2_655
Zn2' Zn2 O1 180.0 . .
N1 Zn2 O1 100.47(15) . .
N1 Zn2 O1 100.47(15) 2_655 .
N3 Zn2 O1 100.03(15) . .
N3 Zn2 O1 100.02(15) 2_655 .
C4 O2 Zn1 114.1(4) . .
C20 O3 Zn1 101.6(4) . 1_545
C6 N1 C9 106.1(5) . .
C6 N1 Zn2 126.6(4) . .
C9 N1 Zn2 127.1(4) . .
C6 N1 Zn2' 125.1(4) . .
C9 N1 Zn2' 124.4(4) . .
C16 N2 C7 117.5(5) . .
C16 N2 Zn1 122.0(4) . 4_545
C7 N2 Zn1 120.5(4) . 4_545
C18 N3 C15 105.5(5) . .
C18 N3 Zn2 126.9(4) . .
C15 N3 Zn2 126.4(4) . .
C18 N3 Zn2' 126.6(4) . .
C15 N3 Zn2' 125.6(4) . .
C3 C1 C2 120.9(5) . .
C3 C1 H1 119.5 . .
C2 C1 H1 119.5 . .
C1 C2 C5 119.1(5) . .
C1 C2 C4 119.3(5) . .
C5 C2 C4 121.6(5) . .
C1 C3 C12 119.7(5) . .
C1 C3 C20 118.8(5) . .
C12 C3 C20 121.4(5) . .
O4 C4 O2 125.5(5) . .
O4 C4 C2 117.3(5) . .
O2 C4 C2 117.2(5) . .
C10 C5 C2 120.7(5) . .
C10 C5 H5 119.7 . .
C2 C5 H5 119.7 . .
N1 C6 C11 125.3(5) . 2_655
N1 C6 C19 110.5(5) . .
C11 C6 C19 124.1(6) 2_655 .
N2 C7 C14 123.7(6) . .
N2 C7 H7 118.1 . .
C14 C7 H7 118.1 . .
C22 C8 C14 117.0(5) . .
C22 C8 C11 122.3(6) . .
C14 C8 C11 120.7(6) . .
N1 C9 C17 125.1(5) . .
N1 C9 C13 110.1(5) . .
C17 C9 C13 124.8(5) . .
C5 C10 C12 119.3(5) . .
C5 C10 C17 120.1(5) . .
C12 C10 C17 120.7(5) . .
C18 C11 C6 126.4(6) . 2_655
C18 C11 C8 117.1(5) . .
C6 C11 C8 116.5(5) 2_655 .
C10 C12 C3 120.3(5) . .
C10 C12 H12 119.8 . .
C3 C12 H12 119.8 . .
C19 C13 C9 107.0(5) . .
C19 C13 H13 126.5 . .
C9 C13 H13 126.5 . .
C7 C14 C8 119.0(6) . .
C7 C14 H14 120.5 . .
C8 C14 H14 120.5 . .
N3 C15 C17 124.7(5) . .
N3 C15 C21 110.2(5) . .
C17 C15 C21 125.1(5) . .
N2 C16 C22 123.1(5) . .
N2 C16 H16 118.4 . .
C22 C16 H16 118.4 . .
C15 C17 C9 126.0(5) . .
C15 C17 C10 116.5(5) . .
C9 C17 C10 117.5(5) . .
N3 C18 C11 123.8(5) . .
N3 C18 C23 110.1(5) . .
C11 C18 C23 126.0(6) . .
C13 C19 C6 106.3(6) . .
C13 C19 H19 126.9 . .
C6 C19 H19 126.9 . .
O5 C20 O3 122.7(6) . .
O5 C20 C3 119.5(6) . .
O3 C20 C3 117.7(5) . .
O5 C20 Zn1 73.7(3) . 1_545
O3 C20 Zn1 49.4(3) . 1_545
C3 C20 Zn1 164.8(5) . 1_545
C23 C21 C15 107.4(5) . .
C23 C21 H21 126.3 . .
C15 C21 H21 126.3 . .
C16 C22 C8 119.7(5) . .
C16 C22 H22 120.2 . .
C8 C22 H22 120.2 . .
C21 C23 C18 106.7(6) . .
C21 C23 H23 126.7 . .
C18 C23 H23 126.7 . .
C24 N5 C25 113.9(8) . .
C24 N5 Zn1 114.1(5) . .
C25 N5 Zn1 111.8(7) . .
N5 C24 H24A 109.5 . .
N5 C24 H24B 109.5 . .
H24A C24 H24B 109.5 . .
N5 C24 H24C 109.5 . .
H24A C24 H24C 109.5 . .
H24B C24 H24C 109.5 . .
N5 C25 H25A 109.5 . .
N5 C25 H25B 109.5 . .
H25A C25 H25B 109.5 . .
N5 C25 H25C 109.5 . .
H25A C25 H25C 109.5 . .
H25B C25 H25C 109.5 . .

loop_
_geom_bond_atom_site_label_1
_geom_bond_atom_site_label_2
_geom_bond_distance
_geom_bond_site_symmetry_2
Zn1 O2 1.984(4) .
Zn1 O3 1.998(4) 1_565
Zn1 N5 2.004(6) .
Zn1 N2 2.052(5) 4
Zn1 C20 2.578(6) 1_565
Zn2 Zn2' 0.835(4) .
Zn2 N1 2.071(5) .
Zn2 N1 2.071(5) 2_655
Zn2 N3 2.075(5) .
Zn2 N3 2.075(5) 2_655
Zn2 O1 2.110(10) .
Zn2' N1 2.087(5) .
Zn2' N1 2.087(5) 2_655
Zn2' N3 2.098(5) .
Zn2' N3 2.098(5) 2_655
Zn2' O1' 2.41(3) .
O2 C4 1.260(7) .
O3 C20 1.276(8) .
O3 Zn1 1.998(4) 1_545
O4 C4 1.237(7) .
O5 C20 1.250(8) .
N1 C6 1.366(8) .
N1 C9 1.366(7) .
N2 C16 1.337(8) .
N2 C7 1.340(8) .
N2 Zn1 2.052(5) 4_545
N3 C18 1.375(8) .
N3 C15 1.376(7) .
C1 C3 1.377(8) .
C1 C2 1.377(8) .
C1 H1 0.9500 .
C2 C5 1.407(8) .
C2 C4 1.512(8) .
C3 C12 1.395(8) .
C3 C20 1.498(8) .
C5 C10 1.379(8) .
C5 H5 0.9500 .
C6 C11 1.407(8) 2_655
C6 C19 1.435(8) .
C7 C14 1.371(9) .
C7 H7 0.9500 .
C8 C22 1.390(8) .
C8 C14 1.416(9) .
C8 C11 1.492(8) .
C9 C17 1.409(8) .
C9 C13 1.434(9) .
C10 C12 1.391(8) .
C10 C17 1.499(8) .
C11 C18 1.404(8) .
C11 C6 1.407(8) 2_655
C12 H12 0.9500 .
C13 C19 1.360(9) .
C13 H13 0.9500 .
C14 H14 0.9500 .
C15 C17 1.405(9) .
C15 C21 1.425(9) .
C16 C22 1.385(9) .
C16 H16 0.9500 .
C18 C23 1.437(8) .
C19 H19 0.9500 .
C20 Zn1 2.578(6) 1_545
C21 C23 1.351(9) .
C21 H21 0.9500 .
C22 H22 0.9500 .
C23 H23 0.9500 .
N5 C24 1.451(10) .
N5 C25 1.472(12) .
C24 H24A 0.9800 .
C24 H24B 0.9800 .
C24 H24C 0.9800 .
C25 H25A 0.9800 .
C25 H25B 0.9800 .
C25 H25C 0.9800 .

loop_
_platon_squeeze_void_nr
_platon_squeeze_void_average_x
_platon_squeeze_void_average_y
_platon_squeeze_void_average_z
_platon_squeeze_void_volume
_platon_squeeze_void_count_electrons
_platon_squeeze_void_content
1 -0.026 0.423 0.003 3002 605 'disordered DMF '
